data_7236111
loop_
_publ_author_name
'Song, Chengling'
'Hu, Jiayi'
'Ling, Yajing'
'Feng, YunLong'
'Krishna, Rajamani'
'Chen, De-li'
'He, Yabing'

_publ_section_title
;
 The accessibility of nitrogen sites makes a difference in selective CO2
 adsorption of a family of isostructural metal--organic frameworks
;
_journal_issue 38
_journal_name_full 'Journal of Materials Chemistry A'
_journal_page_first 19417
_journal_paper_doi 10.1039/C5TA05481H
_journal_volume 3
_journal_year 2015
_chemical_formula_sum 'C25 H16 Cu2 N2 O11'
_chemical_formula_weight 647.48
_space_group_IT_number 166
_space_group_name_Hall '-R 3 2"'
_space_group_name_H-M_alt 'R -3 m :H'
_symmetry_cell_setting trigonal
_symmetry_space_group_name_H-M 'R -3 m :H'
_atom_sites_solution_hydrogens geom
_atom_sites_solution_primary direct
_atom_sites_solution_secondary difmap
_audit_creation_method SHELXL-97
_audit_update_record
;
2015-03-22 deposited with the CCDC.
2015-08-10 downloaded from the CCDC.
;
_cell_angle_alpha 90.00
_cell_angle_beta 90.00
_cell_angle_gamma 120.00
_cell_formula_units_Z 9
_cell_length_a 18.5565(4)
_cell_length_b 18.5565(4)
_cell_length_c 38.6189(8)
_cell_measurement_temperature 293(2)
_cell_volume 11516.6(4)
_computing_structure_refinement 'SHELXL-97 (Sheldrick, 1997)'
_computing_structure_solution 'SHELXS-97 (Sheldrick, 1990)'
_diffrn_ambient_temperature 293(2)
_diffrn_measured_fraction_theta_full 0.986
_diffrn_measured_fraction_theta_max 0.987
_diffrn_radiation_monochromator graphite
_diffrn_radiation_source 'fine-focus sealed tube'
_diffrn_radiation_type CuK\a
_diffrn_radiation_wavelength 1.54184
_diffrn_reflns_av_R_equivalents 0.0305
_diffrn_reflns_av_sigmaI/netI 0.0167
_diffrn_reflns_limit_h_max 22
_diffrn_reflns_limit_h_min -15
_diffrn_reflns_limit_k_max 20
_diffrn_reflns_limit_k_min -16
_diffrn_reflns_limit_l_max 47
_diffrn_reflns_limit_l_min -42
_diffrn_reflns_number 14548
_diffrn_reflns_theta_full 73.88
_diffrn_reflns_theta_max 73.88
_diffrn_reflns_theta_min 2.98
_exptl_absorpt_coefficient_mu 1.320
_exptl_crystal_density_diffrn 0.840
_exptl_crystal_density_method 'not measured'
_exptl_crystal_description block
_exptl_crystal_F_000 2934
_platon_squeeze_details
;
;
_refine_diff_density_max 0.743
_refine_diff_density_min -0.483
_refine_diff_density_rms 0.091
_refine_ls_extinction_method none
_refine_ls_goodness_of_fit_ref 1.059
_refine_ls_hydrogen_treatment mixed
_refine_ls_matrix_type full
_refine_ls_number_parameters 155
_refine_ls_number_reflns 2821
_refine_ls_number_restraints 51
_refine_ls_restrained_S_all 1.066
_refine_ls_R_factor_all 0.0621
_refine_ls_R_factor_gt 0.0578
_refine_ls_shift/su_max 0.001
_refine_ls_shift/su_mean 0.000
_refine_ls_structure_factor_coef Fsqd
_refine_ls_weighting_details 'calc w=1/[\s^2^(Fo^2^)+(0.1244P)^2^+16.7180P] where P=(Fo^2^+2Fc^2^)/3'
_refine_ls_weighting_scheme calc
_refine_ls_wR_factor_gt 0.1788
_refine_ls_wR_factor_ref 0.1864
_reflns_number_gt 2491
_reflns_number_total 2821
_reflns_threshold_expression >2sigma(I)
_cod_data_source_file c5ta05481h2.cif
_cod_data_source_block 1
_cod_original_sg_symbol_H-M r-3m
_cod_database_code 7236111

loop_
_symmetry_equiv_pos_as_xyz
'x, y, z'
'-y, x-y, z'
'y, x, -z'
'-x+y, -x, z'
'x-y, -y, -z'
'-x, -x+y, -z'
'x+2/3, y+1/3, z+1/3'
'-y+2/3, x-y+1/3, z+1/3'
'y+2/3, x+1/3, -z+1/3'
'-x+y+2/3, -x+1/3, z+1/3'
'x-y+2/3, -y+1/3, -z+1/3'
'-x+2/3, -x+y+1/3, -z+1/3'
'x+1/3, y+2/3, z+2/3'
'-y+1/3, x-y+2/3, z+2/3'
'y+1/3, x+2/3, -z+2/3'
'-x+y+1/3, -x+2/3, z+2/3'
'x-y+1/3, -y+2/3, -z+2/3'
'-x+1/3, -x+y+2/3, -z+2/3'
'-x, -y, -z'
'y, -x+y, -z'
'-y, -x, z'
'x-y, x, -z'
'-x+y, y, z'
'x, x-y, z'
'-x+2/3, -y+1/3, -z+1/3'
'y+2/3, -x+y+1/3, -z+1/3'
'-y+2/3, -x+1/3, z+1/3'
'x-y+2/3, x+1/3, -z+1/3'
'-x+y+2/3, y+1/3, z+1/3'
'x+2/3, x-y+1/3, z+1/3'
'-x+1/3, -y+2/3, -z+2/3'
'y+1/3, -x+y+2/3, -z+2/3'
'-y+1/3, -x+2/3, z+2/3'
'x-y+1/3, x+2/3, -z+2/3'
'-x+y+1/3, y+2/3, z+2/3'
'x+1/3, x-y+2/3, z+2/3'

loop_
_atom_site_label
_atom_site_type_symbol
_atom_site_fract_x
_atom_site_fract_y
_atom_site_fract_z
_atom_site_U_iso_or_equiv
_atom_site_adp_type
_atom_site_occupancy
_atom_site_symmetry_multiplicity
_atom_site_calc_flag
_atom_site_refinement_flags
_atom_site_disorder_group
C1 C 0.57431(17) 0.6938(2) 0.36021(7) 0.0573(7) Uani 1 1 d . .
C2 C 0.51571(19) 0.6138(2) 0.37723(8) 0.0667(9) Uani 1 1 d . .
C3 C 0.44409(15) 0.55591(15) 0.36071(10) 0.0587(10) Uani 1 2 d S .
H3 H 0.4346 0.5654 0.3379 0.070 Uiso 1 2 calc SR .
N2 N 0.5032(11) 0.3423(10) 0.5150(3) 0.105(5) Uani 0.25 1 d PDU -1
N1 N 0.4902(13) 0.3784(12) 0.4447(4) 0.127(6) Uani 0.25 1 d PDU -1
O1 O 0.55563(12) 0.70431(13) 0.33008(5) 0.0565(5) Uani 1 1 d . -1
O2 O 0.63666(12) 0.74507(15) 0.37744(5) 0.0684(6) Uani 1 1 d . -1
O3 O 0.7865(3) 0.89324(15) 0.40827(11) 0.1170(17) Uani 1 2 d S .
Cu1 Cu 0.71442(3) 0.857211(13) 0.361452(11) 0.0419(2) Uani 1 2 d S .
C4 C 0.5296(2) 0.5987(3) 0.41118(10) 0.0933(15) Uani 1 1 d . .
H4 H 0.5781 0.6369 0.4225 0.112 Uiso 1 1 calc R .
C5 C 0.4723(3) 0.5277(3) 0.42826(16) 0.110(3) Uani 1 2 d S .
C6 C 0.4962(7) 0.5038(7) 0.4608(5) 0.094(8) Uani 0.50 2 d SPD .
C7 C 0.5091(12) 0.5609(11) 0.4858(5) 0.133(16) Uani 0.25 1 d PD .
H7A H 0.5103 0.6115 0.4795 0.159 Uiso 0.25 1 d PR .
C8 C 0.521(2) 0.5479(12) 0.5205(5) 0.15(2) Uani 0.25 1 d PD .
H8A H 0.5267 0.5880 0.5377 0.184 Uiso 0.25 1 d PR .
C9 C 0.5227(6) 0.4773(6) 0.5307(4) 0.075(5) Uani 0.50 2 d SPD .
C10 C 0.5019(18) 0.4152(10) 0.5055(4) 0.101(8) Uani 0.25 1 d PD .
C11 C 0.4924(19) 0.4322(13) 0.4710(4) 0.111(10) Uani 0.25 1 d PD .
C12 C 0.4850(17) 0.2832(11) 0.4892(5) 0.168(12) Uani 0.25 1 d PDU .
H12A H 0.4701 0.2273 0.4953 0.202 Uiso 0.25 1 d PR .
C13 C 0.4892(19) 0.3069(14) 0.4544(5) 0.165(11) Uani 0.25 1 d PDU .
H13A H 0.4915 0.2718 0.4367 0.198 Uiso 0.25 1 d PR .

loop_
_atom_site_aniso_label
_atom_site_aniso_U_11
_atom_site_aniso_U_22
_atom_site_aniso_U_33
_atom_site_aniso_U_23
_atom_site_aniso_U_13
_atom_site_aniso_U_12
C1 0.0406(13) 0.0718(19) 0.0433(13) 0.0058(12) 0.0015(10) 0.0159(13)
C2 0.0524(16) 0.075(2) 0.0484(15) 0.0120(14) -0.0058(12) 0.0138(15)
C3 0.0587(16) 0.0587(16) 0.0452(19) 0.0041(9) -0.0041(9) 0.0192(19)
N2 0.128(9) 0.101(8) 0.074(6) 0.003(6) -0.015(6) 0.048(7)
N1 0.150(10) 0.120(9) 0.098(8) 0.005(7) -0.032(7) 0.059(7)
O1 0.0463(10) 0.0613(12) 0.0438(10) 0.0062(8) -0.0026(7) 0.0133(9)
O2 0.0442(10) 0.0770(14) 0.0485(10) 0.0158(10) -0.0067(8) 0.0036(10)
O3 0.115(3) 0.144(3) 0.083(3) -0.0355(13) -0.071(3) 0.0574(17)
Cu1 0.0238(3) 0.0634(3) 0.0254(3) -0.00050(7) -0.00100(14) 0.01190(14)
C4 0.070(2) 0.083(3) 0.066(2) 0.0219(18) -0.0237(17) -0.0075(19)
C5 0.095(3) 0.095(3) 0.067(3) 0.033(2) -0.033(2) -0.007(3)
C6 0.083(7) 0.083(7) 0.049(8) 0.016(6) -0.016(6) -0.008(8)
C7 0.18(3) 0.067(14) 0.045(10) 0.018(11) -0.054(16) -0.021(16)
C8 0.25(4) 0.040(10) 0.080(16) 0.000(11) -0.08(2) 0.008(15)
C9 0.066(5) 0.066(5) 0.043(9) 0.016(4) -0.016(4) -0.004(6)
C10 0.109(15) 0.071(13) 0.063(13) -0.008(9) -0.034(10) 0.000(11)
C11 0.14(2) 0.062(14) 0.058(11) 0.008(9) -0.049(11) -0.004(13)
C12 0.184(14) 0.161(14) 0.158(14) 0.001(9) -0.014(9) 0.085(10)
C13 0.181(14) 0.162(14) 0.154(14) -0.008(9) -0.014(9) 0.087(10)

loop_
_atom_type_symbol
_atom_type_description
_atom_type_scat_dispersion_real
_atom_type_scat_dispersion_imag
_atom_type_scat_source
C C 0.0181 0.0091 'International Tables Vol C Tables 4.2.6.8 and 6.1.1.4'
H H 0.0000 0.0000 'International Tables Vol C Tables 4.2.6.8 and 6.1.1.4'
Cd Cd 0.1185 4.6533 'International Tables Vol C Tables 4.2.6.8 and 6.1.1.4'
O O 0.0492 0.0322 'International Tables Vol C Tables 4.2.6.8 and 6.1.1.4'
Cu Cu -1.9646 0.5888 'International Tables Vol C Tables 4.2.6.8 and 6.1.1.4'
N N 0.0311 0.0180 'International Tables Vol C Tables 4.2.6.8 and 6.1.1.4'

loop_
_geom_angle_atom_site_label_1
_geom_angle_atom_site_label_2
_geom_angle_atom_site_label_3
_geom_angle
_geom_angle_site_symmetry_1
_geom_angle_site_symmetry_3
O1 C1 O2 126.3(3) . .
O1 C1 C2 116.4(3) . .
O2 C1 C2 117.3(2) . .
C3 C2 C4 118.8(3) . .
C3 C2 C1 120.9(3) . .
C4 C2 C1 120.1(3) . .
C2 C3 C2 121.4(4) . 21_665
C12 N2 C10 116.9(12) . .
C12 N2 C7 128.8(13) . 19_666
C10 N2 C7 14.9(11) . 19_666
C13 N1 C11 118.1(12) . .
C1 O1 Cu1 122.4(2) . 31_665
C1 O2 Cu1 123.38(19) . .
O2 Cu1 O2 88.56(17) . 24_565
O2 Cu1 O1 167.81(8) . 31_665
O2 Cu1 O1 90.14(11) 24_565 31_665
O2 Cu1 O1 90.14(11) . 18_655
O2 Cu1 O1 167.81(8) 24_565 18_655
O1 Cu1 O1 88.57(13) 31_665 18_655
O2 Cu1 O3 94.54(13) . .
O2 Cu1 O3 94.54(12) 24_565 .
O1 Cu1 O3 97.65(12) 31_665 .
O1 Cu1 O3 97.65(12) 18_655 .
O2 Cu1 Cu1 83.60(6) . 31_665
O2 Cu1 Cu1 83.60(6) 24_565 31_665
O1 Cu1 Cu1 84.21(6) 31_665 31_665
O1 Cu1 Cu1 84.20(6) 18_655 31_665
O3 Cu1 Cu1 177.39(16) . 31_665
C5 C4 C2 120.7(3) . .
C4 C5 C4 119.4(5) . 21_665
C4 C5 C6 119.5(3) . .
C4 C5 C6 119.5(3) 21_665 .
C4 C5 C9 119.5(3) . 19_666
C4 C5 C9 119.5(3) 21_665 19_666
C6 C5 C9 25.6(10) . 19_666
C9 C6 C8 98(3) 19_666 3_556
C9 C6 C8 98(3) 19_666 19_666
C8 C6 C8 70(3) 3_556 19_666
C9 C6 C11 125(3) 19_666 21_665
C8 C6 C11 27.2(18) 3_556 21_665
C8 C6 C11 72.6(19) 19_666 21_665
C9 C6 C11 125(3) 19_666 .
C8 C6 C11 72.6(19) 3_556 .
C8 C6 C11 27.2(18) 19_666 .
C11 C6 C11 62(2) 21_665 .
C9 C6 C7 37.4(18) 19_666 .
C8 C6 C7 62(2) 3_556 .
C8 C6 C7 94.4(15) 19_666 .
C11 C6 C7 88.1(13) 21_665 .
C11 C6 C7 117.3(12) . .
C9 C6 C7 37.4(18) 19_666 21_665
C8 C6 C7 94.4(16) 3_556 21_665
C8 C6 C7 62(2) 19_666 21_665
C11 C6 C7 117.3(12) 21_665 21_665
C11 C6 C7 88.1(13) . 21_665
C7 C6 C7 56.9(14) . 21_665
C9 C6 C5 87(3) 19_666 .
C8 C6 C5 144.6(16) 3_556 .
C8 C6 C5 144.6(16) 19_666 .
C11 C6 C5 131.9(13) 21_665 .
C11 C6 C5 131.9(13) . .
C7 C6 C5 109.6(13) . .
C7 C6 C5 109.6(13) 21_665 .
C9 C6 C10 28.4(14) 19_666 19_666
C8 C6 C10 71.0(15) 3_556 19_666
C8 C6 C10 96.9(19) 19_666 19_666
C11 C6 C10 97.2(16) 21_665 19_666
C11 C6 C10 121.9(14) . 19_666
C7 C6 C10 9.1(14) . 19_666
C7 C6 C10 52.0(9) 21_665 19_666
C5 C6 C10 103.2(15) . 19_666
C9 C6 C10 28.4(14) 19_666 3_556
C8 C6 C10 96.9(19) 3_556 3_556
C8 C6 C10 71.0(15) 19_666 3_556
C11 C6 C10 121.9(14) 21_665 3_556
C11 C6 C10 97.2(16) . 3_556
C7 C6 C10 52.0(9) . 3_556
C7 C6 C10 9.1(14) 21_665 3_556
C5 C6 C10 103.2(15) . 3_556
C10 C6 C10 45.9(18) 19_666 3_556
C10 C7 C9 125(5) 19_666 19_666
C10 C7 C8 158(4) 19_666 3_556
C9 C7 C8 76(2) 19_666 3_556
C10 C7 C7 100(3) 19_666 21_665
C9 C7 C7 44.9(13) 19_666 21_665
C8 C7 C7 89.5(9) 3_556 21_665
C10 C7 C6 152(4) 19_666 .
C9 C7 C6 27.1(17) 19_666 .
C8 C7 C6 49.5(17) 3_556 .
C7 C7 C6 61.5(7) 21_665 .
C10 C7 C8 76(3) 19_666 .
C9 C7 C8 129(2) 19_666 .
C8 C7 C8 84.5(17) 3_556 .
C7 C7 C8 89.5(8) 21_665 .
C6 C7 C8 121.9(15) . .
C10 C7 C10 76(4) 19_666 3_556
C9 C7 C10 63.0(12) 19_666 3_556
C8 C7 C10 113(2) 3_556 3_556
C7 C7 C10 24.7(14) 21_665 3_556
C6 C7 C10 84.6(12) . 3_556
C8 C7 C10 83.6(13) . 3_556
C10 C7 C11 55(2) 19_666 19_666
C9 C7 C11 136(2) 19_666 19_666
C8 C7 C11 106(2) 3_556 19_666
C7 C7 C11 91.7(12) 21_665 19_666
C6 C7 C11 139.7(14) . 19_666
C8 C7 C11 21.2(15) . 19_666
C10 C7 C11 77.6(18) 3_556 19_666
C10 C7 C8 142(4) 19_666 19_666
C9 C7 C8 47.8(15) 19_666 19_666
C8 C7 C8 44(2) 3_556 19_666
C7 C7 C8 45.2(16) 21_665 19_666
C6 C7 C8 37.5(12) . 19_666
C8 C7 C8 85.8(13) . 19_666
C10 C7 C8 68.8(13) 3_556 19_666
C11 C7 C8 102.2(17) 19_666 19_666
C10 C7 C11 162(4) 19_666 21_665
C9 C7 C11 73(2) 19_666 21_665
C8 C7 C11 7.0(14) 3_556 21_665
C7 C7 C11 91.5(11) 21_665 21_665
C6 C7 C11 45.8(8) . 21_665
C8 C7 C11 91.2(11) . 21_665
C10 C7 C11 115.5(16) 3_556 21_665
C11 C7 C11 112.2(14) 19_666 21_665
C8 C7 C11 46.8(12) 19_666 21_665
C10 C7 C8 87(3) 19_666 21_665
C9 C7 C8 89(2) 19_666 21_665
C8 C7 C8 85.6(14) 3_556 21_665
C7 C7 C8 47.3(10) 21_665 21_665
C6 C7 C8 94.0(15) . 21_665
C8 C7 C8 42.2(16) . 21_665
C10 C7 C8 46.2(13) 3_556 21_665
C11 C7 C8 48.3(8) 19_666 21_665
C8 C7 C8 58.2(18) 19_666 21_665
C11 C7 C8 91.9(12) 21_665 21_665
C10 C7 N2 33(2) 19_666 19_666
C9 C7 N2 112(2) 19_666 19_666
C8 C7 N2 153.7(12) 3_556 19_666
C7 C7 N2 114.1(8) 21_665 19_666
C6 C7 N2 131.1(11) . 19_666
C8 C7 N2 106.1(15) . 19_666
C10 C7 N2 92.7(19) 3_556 19_666
C11 C7 N2 86.0(13) 19_666 19_666
C8 C7 N2 157(2) 19_666 19_666
C11 C7 N2 148.6(15) 21_665 19_666
C8 C7 N2 118.6(12) 21_665 19_666
C11 C8 C6 98(4) 19_666 19_666
C11 C8 C8 96(5) 19_666 21_665
C6 C8 C8 55.1(17) 19_666 21_665
C11 C8 C7 158(5) 19_666 3_556
C6 C8 C7 68(2) 19_666 3_556
C8 C8 C7 90.5(9) 21_665 3_556
C11 C8 C9 128(4) 19_666 .
C6 C8 C9 29.5(12) 19_666 .
C8 C8 C9 62.6(13) 21_665 .
C7 C8 C9 39.8(13) 3_556 .
C11 C8 C10 78(4) 19_666 19_666
C6 C8 C10 150(4) 19_666 19_666
C8 C8 C10 95.4(19) 21_665 19_666
C7 C8 C10 122(2) 3_556 19_666
C9 C8 C10 145.6(15) . 19_666
C11 C8 C7 105(4) 19_666 .
C6 C8 C7 140.2(18) 19_666 .
C8 C8 C7 90.5(8) 21_665 .
C7 C8 C7 95.5(17) 3_556 .
C9 C8 C7 120.9(13) . .
C10 C8 C7 27.5(13) 19_666 .
C11 C8 C11 71(6) 19_666 3_556
C6 C8 C11 61.3(16) 19_666 3_556
C8 C8 C11 25.0(14) 21_665 3_556
C7 C8 C11 113.8(17) 3_556 3_556
C9 C8 C11 79.8(17) . 3_556
C10 C8 C11 90(3) 19_666 3_556
C7 C8 C11 96.8(15) . 3_556
C11 C8 C8 150(4) 19_666 3_556
C6 C8 C8 109(2) 19_666 3_556
C8 C8 C8 90.00(2) 21_665 3_556
C7 C8 C8 50.1(14) 3_556 3_556
C9 C8 C8 80.9(18) . 3_556
C10 C8 C8 72.5(15) 19_666 3_556
C7 C8 C8 45.3(14) . 3_556
C11 C8 C8 111.6(12) 3_556 3_556
C11 C8 C7 137(6) 19_666 19_666
C6 C8 C7 48.2(10) 19_666 19_666
C8 C8 C7 45.2(16) 21_665 19_666
C7 C8 C7 45.4(13) 3_556 19_666
C9 C8 C7 29.3(10) . 19_666
C10 C8 C7 116.6(18) 19_666 19_666
C7 C8 C7 94.2(13) . 19_666
C11 C8 C7 68.9(15) 3_556 19_666
C8 C8 C7 63.0(16) 3_556 19_666
C11 C8 C7 105(4) 19_666 21_665
C6 C8 C7 100(2) 19_666 21_665
C8 C8 C7 47.3(10) 21_665 21_665
C7 C8 C7 94.4(14) 3_556 21_665
C9 C8 C7 93.6(13) . 21_665
C10 C8 C7 54.0(9) 19_666 21_665
C7 C8 C7 43.2(9) . 21_665
C11 C8 C7 57.8(14) 3_556 21_665
C8 C8 C7 58.9(9) 3_556 21_665
C7 C8 C7 64.7(16) 19_666 21_665
C11 C8 C10 163(5) 19_666 21_665
C6 C8 C10 75.8(15) 19_666 21_665
C8 C8 C10 93.9(13) 21_665 21_665
C7 C8 C10 7.4(12) 3_556 21_665
C9 C8 C10 46.9(7) . 21_665
C10 C8 C10 115.4(19) 19_666 21_665
C7 C8 C10 88.8(10) . 21_665
C11 C8 C10 118.1(17) 3_556 21_665
C8 C8 C10 43.7(13) 3_556 21_665
C7 C8 C10 49.1(10) 19_666 21_665
C7 C8 C10 91.8(11) 21_665 21_665
C6 C9 C7 116(3) 19_666 3_556
C6 C9 C7 116(3) 19_666 19_666
C7 C9 C7 90(3) 3_556 19_666
C6 C9 C8 53(3) 19_666 .
C7 C9 C8 65(3) 3_556 .
C7 C9 C8 103(2) 19_666 .
C6 C9 C8 53(3) 19_666 21_665
C7 C9 C8 103(2) 3_556 21_665
C7 C9 C8 65(3) 19_666 21_665
C8 C9 C8 55(3) . 21_665
C6 C9 C10 138(2) 19_666 .
C7 C9 C10 81.5(15) 3_556 .
C7 C9 C10 23(2) 19_666 .
C8 C9 C10 116.9(10) . .
C8 C9 C10 87.1(12) 21_665 .
C6 C9 C10 138(2) 19_666 21_665
C7 C9 C10 23(2) 3_556 21_665
C7 C9 C10 81.5(15) 19_666 21_665
C8 C9 C10 87.1(12) . 21_665
C8 C9 C10 116.9(10) 21_665 21_665
C10 C9 C10 66(2) . 21_665
C6 C9 C5 67(2) 19_666 19_666
C7 C9 C5 133.0(16) 3_556 19_666
C7 C9 C5 133.0(15) 19_666 19_666
C8 C9 C5 111.5(14) . 19_666
C8 C9 C5 111.5(14) 21_665 19_666
C10 C9 C5 129.8(9) . 19_666
C10 C9 C5 129.8(9) 21_665 19_666
C6 C9 C11 37(2) 19_666 19_666
C7 C9 C11 79(2) 3_556 19_666
C7 C9 C11 110(3) 19_666 19_666
C8 C9 C11 15.6(14) . 19_666
C8 C9 C11 52.2(13) 21_665 19_666
C10 C9 C11 128.3(11) . 19_666
C10 C9 C11 101.7(15) 21_665 19_666
C5 C9 C11 97.4(11) 19_666 19_666
C6 C9 C11 37(2) 19_666 3_556
C7 C9 C11 110(3) 3_556 3_556
C7 C9 C11 79(2) 19_666 3_556
C8 C9 C11 52.2(13) . 3_556
C8 C9 C11 15.6(14) 21_665 3_556
C10 C9 C11 101.7(15) . 3_556
C10 C9 C11 128.3(11) 21_665 3_556
C5 C9 C11 97.4(11) 19_666 3_556
C11 C9 C11 44.8(19) 19_666 3_556
C7 C10 C8 76(3) 19_666 19_666
C7 C10 C11 102(3) 19_666 .
C8 C10 C11 25.9(14) 19_666 .
C7 C10 C9 32(3) 19_666 .
C8 C10 C9 97.1(12) 19_666 .
C11 C10 C9 119.1(12) . .
C7 C10 N2 132(3) 19_666 .
C8 C10 N2 144.1(15) 19_666 .
C11 C10 N2 121.8(12) . .
C9 C10 N2 118.4(12) . .
C7 C10 C10 80(3) 19_666 21_665
C8 C10 C10 84.6(19) 19_666 21_665
C11 C10 C10 87.2(14) . 21_665
C9 C10 C10 56.8(12) . 21_665
N2 C10 C10 118.0(13) . 21_665
C7 C10 C7 55(3) 19_666 3_556
C8 C10 C7 79.7(15) 19_666 3_556
C11 C10 C7 92.8(15) . 3_556
C9 C10 C7 35.5(9) . 3_556
N2 C10 C7 132(2) . 3_556
C10 C10 C7 24.7(14) 21_665 3_556
C7 C10 C8 15(3) 19_666 21_665
C8 C10 C8 63.8(16) 19_666 21_665
C11 C10 C8 89.6(15) . 21_665
C9 C10 C8 46.0(8) . 21_665
N2 C10 C8 139.2(19) . 21_665
C10 C10 C8 86.1(13) 21_665 21_665
C7 C10 C8 62.1(11) 3_556 21_665
C7 C10 C6 19(2) 19_666 19_666
C8 C10 C6 89.8(15) 19_666 19_666
C11 C10 C6 114.3(15) . 19_666
C9 C10 C6 13.5(9) . 19_666
N2 C10 C6 123.7(15) . 19_666
C10 C10 C6 67.1(9) 21_665 19_666
C7 C10 C6 43.4(8) 3_556 19_666
C8 C10 C6 33.2(10) 21_665 19_666
C7 C10 C8 74(2) 19_666 3_556
C8 C10 C8 39.9(19) 19_666 3_556
C11 C10 C8 48.2(11) . 3_556
C9 C10 C8 74.6(9) . 3_556
N2 C10 C8 151(2) . 3_556
C10 C10 C8 44.6(9) 21_665 3_556
C7 C10 C8 44.6(9) 3_556 3_556
C8 C10 C8 69.2(10) 21_665 3_556
C6 C10 C8 75.3(10) 19_666 3_556
C7 C10 C11 91(3) 19_666 21_665
C8 C10 C11 46.6(17) 19_666 21_665
C11 C10 C11 43.6(16) . 21_665
C9 C10 C11 87.6(12) . 21_665
N2 C10 C11 133.4(19) . 21_665
C10 C10 C11 43.6(8) 21_665 21_665
C7 C10 C11 53.6(14) 3_556 21_665
C8 C10 C11 87.0(13) 21_665 21_665
C6 C10 C11 90.9(12) 19_666 21_665
C8 C10 C11 17.9(11) 3_556 21_665
C8 C11 C6 54(3) 19_666 .
C8 C11 C10 76(3) 19_666 .
C6 C11 C10 123.2(14) . .
C8 C11 C11 84(5) 19_666 21_665
C6 C11 C11 58.9(12) . 21_665
C10 C11 C11 92.8(13) . 21_665
C8 C11 N1 156(5) 19_666 .
C6 C11 N1 117.0(15) . .
C10 C11 N1 119.2(14) . .
C11 C11 N1 111.6(15) 21_665 .
C8 C11 C8 59(4) 19_666 3_556
C6 C11 C8 46.1(15) . 3_556
C10 C11 C8 86.8(16) . 3_556
C11 C11 C8 25.0(14) 21_665 3_556
N1 C11 C8 135(2) . 3_556
C8 C11 C7 54(3) 19_666 19_666
C6 C11 C7 102.1(14) . 19_666
C10 C11 C7 22.8(13) . 19_666
C11 C11 C7 88.3(12) 21_665 19_666
N1 C11 C7 140.9(17) . 19_666
C8 C11 C7 73.9(12) 3_556 19_666
C8 C11 C9 37(3) 19_666 19_666
C6 C11 C9 17.9(9) . 19_666
C10 C11 C9 109.5(15) . 19_666
C11 C11 C9 67.6(10) 21_665 19_666
N1 C11 C9 131.1(16) . 19_666
C8 C11 C9 48.0(10) 3_556 19_666
C7 C11 C9 87.1(12) 19_666 19_666
C8 C11 C7 15(3) 19_666 21_665
C6 C11 C7 46.1(10) . 21_665
C10 C11 C7 90.2(14) . 21_665
C11 C11 C7 88.5(11) 21_665 21_665
N1 C11 C7 142.0(18) . 21_665
C8 C11 C7 64.3(11) 3_556 21_665
C7 C11 C7 67.7(14) 19_666 21_665
C9 C11 C7 28.4(7) 19_666 21_665
C8 C11 C10 76(4) 19_666 21_665
C6 C11 C10 89.2(14) . 21_665
C10 C11 C10 49.3(16) . 21_665
C11 C11 C10 43.6(8) 21_665 21_665
N1 C11 C10 128(2) . 21_665
C8 C11 C10 43.4(16) 3_556 21_665
C7 C11 C10 48.8(9) 19_666 21_665
C9 C11 C10 86.7(13) 19_666 21_665
C7 C11 C10 89.0(11) 21_665 21_665
N2 C12 C13 119.1(13) . .
N2 C12 C12 131.7(9) . 24
C13 C12 C12 106.6(10) . 24
N1 C13 C12 122.3(14) . .

loop_
_geom_bond_atom_site_label_1
_geom_bond_atom_site_label_2
_geom_bond_distance
_geom_bond_site_symmetry_2
C1 O1 1.257(3) .
C1 O2 1.259(3) .
C1 C2 1.484(4) .
C2 C3 1.378(4) .
C2 C4 1.392(4) .
C3 C2 1.378(4) 21_665
N2 C12 1.393(15) .
N2 C10 1.415(16) .
N2 C7 1.92(3) 19_666
N1 C13 1.368(15) .
N1 C11 1.411(15) .
O1 Cu1 1.954(2) 31_665
O2 Cu1 1.947(2) .
O3 Cu1 2.147(3) .
Cu1 O2 1.947(2) 24_565
Cu1 O1 1.954(2) 31_665
Cu1 O1 1.954(2) 18_655
Cu1 Cu1 2.6595(8) 31_665
C4 C5 1.379(4) .
C5 C4 1.379(4) 21_665
C5 C6 1.47(2) .
C5 C9 1.594(16) 19_666
C6 C9 0.69(3) 19_666
C6 C8 1.11(3) 3_556
C6 C8 1.11(3) 19_666
C6 C11 1.35(2) 21_665
C6 C11 1.35(2) .
C6 C7 1.362(17) .
C6 C7 1.362(17) 21_665
C6 C10 1.97(2) 19_666
C6 C10 1.97(2) 3_556
C7 C10 0.66(3) 19_666
C7 C9 0.92(2) 19_666
C7 C8 1.29(4) 3_556
C7 C7 1.30(3) 21_665
C7 C8 1.396(15) .
C7 C10 1.561(19) 3_556
C7 C11 1.67(3) 19_666
C7 C8 1.82(3) 19_666
C7 C11 1.89(3) 21_665
C7 C8 1.90(3) 21_665
C7 N2 1.92(3) 19_666
C8 C11 0.63(4) 19_666
C8 C6 1.11(3) 19_666
C8 C8 1.27(6) 21_665
C8 C7 1.29(4) 3_556
C8 C9 1.386(16) .
C8 C10 1.39(4) 19_666
C8 C11 1.47(3) 3_556
C8 C8 1.81(4) 3_556
C8 C7 1.82(3) 19_666
C8 C7 1.90(3) 21_665
C8 C10 1.92(2) 21_665
C9 C6 0.69(3) 19_666
C9 C7 0.92(2) 3_556
C9 C7 0.92(2) 19_666
C9 C8 1.386(16) 21_665
C9 C10 1.406(13) .
C9 C10 1.406(13) 21_665
C9 C5 1.594(16) 19_666
C9 C11 1.84(3) 19_666
C9 C11 1.84(3) 3_556
C10 C7 0.66(3) 19_666
C10 C8 1.39(4) 19_666
C10 C11 1.400(15) .
C10 C10 1.54(5) 21_665
C10 C7 1.561(19) 3_556
C10 C8 1.92(2) 21_665
C10 C6 1.97(2) 19_666
C10 C8 1.97(3) 3_556
C10 C11 2.03(3) 21_665
C11 C8 0.63(4) 19_666
C11 C11 1.40(5) 21_665
C11 C8 1.47(3) 3_556
C11 C7 1.67(3) 19_666
C11 C9 1.84(3) 19_666
C11 C7 1.89(3) 21_665
C11 C10 2.03(3) 21_665
C12 C13 1.405(16) .
C12 C12 1.51(3) 24

loop_
_platon_squeeze_void_nr
_platon_squeeze_void_average_x
_platon_squeeze_void_average_y
_platon_squeeze_void_average_z
_platon_squeeze_void_volume
_platon_squeeze_void_count_electrons
_platon_squeeze_void_content
1 -0.075 -0.056 0.000 6440 1535 ' '
